data_4109171
loop_
_publ_author_name
'Hu Kang'
'Antonio Facchetti'
'Hua Jiang'
'Elena Cariati'
'Stefania Righetto'
'Renato Ugo'
'Cristiano Zuccaccia'
'Alceo Macchioni'
'Charlotte L. Stern'
'Zhifu Liu'
'Seng-Tiong Ho'
'Eric C. Brown'
'Mark A. Ratner'
'Tobin J. Marks'

_publ_section_title
;
 Ultralarge Hyperpolarizability Twisted \p-Electron System Electro-Optic
 Chromophores: Synthesis, Solid-State and Solution-Phase Structural
 Characteristics, Electronic Structures, Linear and Nonlinear Optical
 Properties, and Computational Studies
;
_journal_name_full 'Journal of the American Chemical Society'
_journal_page_first 3267
_journal_page_last 3286
_journal_paper_doi 10.1021/ja0674690
_journal_volume 129
_journal_year 2007
_chemical_formula_sum 'C20.5 H24 N3 O1.5'
_chemical_formula_weight 336.43
_chemical_name_common TMC-1
_space_group_IT_number 14
_symmetry_cell_setting monoclinic
_symmetry_Int_Tables_number 14
_symmetry_space_group_name_Hall '-P 2yn'
_symmetry_space_group_name_H-M 'P 1 21/n 1'
_atom_sites_solution_hydrogens geom
_atom_sites_solution_primary direct
_atom_sites_solution_secondary difmap
_audit_creation_method SHELXL-97
_cell_angle_alpha 90.00
_cell_angle_beta 103.99(2)
_cell_angle_gamma 90.00
_cell_formula_units_Z 8
_cell_length_a 11.763(3)
_cell_length_b 14.137(2)
_cell_length_c 23.388(5)
_cell_measurement_reflns_used 5060
_cell_measurement_temperature 153(2)
_cell_measurement_theta_max 28.77
_cell_measurement_theta_min 2.29
_cell_volume 3773.9(14)
_computing_cell_refinement 'Bruker SMART'
_computing_data_collection 'Bruker SMART'
_computing_data_reduction 'Bruker SAINT'
_computing_molecular_graphics 'Bruker SHELXTL'
_computing_publication_material 'Bruker SHELXTL'
_computing_structure_refinement 'SHELXL-97 (Sheldrick, 1997)'
_computing_structure_solution 'SHELXS-97 (Sheldrick, 1990)'
_diffrn_ambient_temperature 153(2)
_diffrn_measured_fraction_theta_full 0.927
_diffrn_measured_fraction_theta_max 0.927
_diffrn_measurement_device_type 'CCD area detector'
_diffrn_measurement_method 'omega scans'
_diffrn_radiation_monochromator graphite
_diffrn_radiation_type MoK\a
_diffrn_radiation_wavelength 0.71073
_diffrn_reflns_av_R_equivalents 0.0444
_diffrn_reflns_av_sigmaI/netI 0.0474
_diffrn_reflns_limit_h_max 15
_diffrn_reflns_limit_h_min -15
_diffrn_reflns_limit_k_max 18
_diffrn_reflns_limit_k_min -19
_diffrn_reflns_limit_l_max 30
_diffrn_reflns_limit_l_min -30
_diffrn_reflns_number 34827
_diffrn_reflns_theta_full 28.91
_diffrn_reflns_theta_max 28.91
_diffrn_reflns_theta_min 1.70
_diffrn_source 'fine-focus sealed tube'
_exptl_absorpt_coefficient_mu 0.076
_exptl_absorpt_correction_T_max 0.9940
_exptl_absorpt_correction_T_min 0.9777
_exptl_absorpt_correction_type integration
_exptl_crystal_colour orange
_exptl_crystal_density_diffrn 1.184
_exptl_crystal_density_meas 0
_exptl_crystal_description plate
_exptl_crystal_F_000 1440
_exptl_crystal_size_max 0.406
_exptl_crystal_size_mid 0.166
_exptl_crystal_size_min 0.076
_refine_diff_density_max 0.319
_refine_diff_density_min -0.196
_refine_diff_density_rms 0.054
_refine_ls_extinction_method none
_refine_ls_goodness_of_fit_ref 1.008
_refine_ls_hydrogen_treatment mixed
_refine_ls_matrix_type full
_refine_ls_number_parameters 476
_refine_ls_number_reflns 9207
_refine_ls_number_restraints 0
_refine_ls_restrained_S_all 1.008
_refine_ls_R_factor_all 0.0939
_refine_ls_R_factor_gt 0.0543
_refine_ls_shift/su_max 0.001
_refine_ls_shift/su_mean 0.000
_refine_ls_structure_factor_coef Fsqd
_refine_ls_weighting_details 'calc w=1/[\s^2^(Fo^2^)+(0.0892P)^2^+0.0000P] where P=(Fo^2^+2Fc^2^)/3'
_refine_ls_weighting_scheme calc
_refine_ls_wR_factor_gt 0.1356
_refine_ls_wR_factor_ref 0.1581
_reflns_number_gt 5631
_reflns_number_total 9207
_reflns_threshold_expression >2sigma(I)
_cod_data_source_file ja0674690si20061024_101555.cif
_cod_data_source_block Compd_TMC1
_cod_original_cell_volume 3774.0(14)
_cod_original_sg_symbol_H-M 'P 21/n'
_cod_original_formula_sum 'C20.50 H24 N3 O1.50'
_cod_database_code 4109171

loop_
_symmetry_equiv_pos_as_xyz
'x, y, z'
'-x+1/2, y+1/2, -z+1/2'
'-x, -y, -z'
'x-1/2, -y-1/2, z-1/2'

loop_
_atom_site_label
_atom_site_type_symbol
_atom_site_fract_x
_atom_site_fract_y
_atom_site_fract_z
_atom_site_U_iso_or_equiv
_atom_site_adp_type
_atom_site_occupancy
_atom_site_symmetry_multiplicity
_atom_site_calc_flag
_atom_site_refinement_flags
O1 O 0.55370(12) 0.00591(10) 0.11073(6) 0.0434(3) Uani 1 1 d .
O2 O 0.52009(14) 0.86361(11) 0.24481(8) 0.0599(4) Uani 1 1 d .
O3 O 0.79620(16) 0.43371(12) 0.16159(9) 0.0835(6) Uani 1 1 d .
N1 N 0.26356(11) 0.32275(9) 0.18549(6) 0.0282(3) Uani 1 1 d .
N2 N 0.97146(14) 0.33190(12) 0.53351(7) 0.0437(4) Uani 1 1 d .
N3 N 0.81780(15) 0.05159(11) 0.54230(7) 0.0471(4) Uani 1 1 d .
N4 N 0.62437(11) 0.25425(9) -0.07348(6) 0.0288(3) Uani 1 1 d .
N5 N 1.15442(15) 0.05458(13) 0.30850(7) 0.0487(4) Uani 1 1 d .
N6 N 1.38602(14) 0.02389(12) 0.18560(7) 0.0441(4) Uani 1 1 d .
C1 C 0.25199(14) 0.33118(12) 0.24086(7) 0.0304(4) Uani 1 1 d .
H1 H 0.1791 0.3513 0.2474 0.036 Uiso 1 1 calc R
C2 C 0.34331(14) 0.31131(12) 0.28861(7) 0.0289(4) Uani 1 1 d .
C3 C 0.44967(13) 0.27893(11) 0.27861(7) 0.0254(3) Uani 1 1 d .
C4 C 0.45886(14) 0.26882(11) 0.22018(7) 0.0294(4) Uani 1 1 d .
C5 C 0.36425(15) 0.29222(12) 0.17498(7) 0.0315(4) Uani 1 1 d .
H5 H 0.3706 0.2865 0.1354 0.038 Uiso 1 1 calc R
C6 C 0.55055(13) 0.25786(11) 0.33001(7) 0.0259(3) Uani 1 1 d .
C7 C 0.55410(14) 0.17253(11) 0.36115(7) 0.0280(4) Uani 1 1 d .
C8 C 0.64397(14) 0.15675(11) 0.41071(7) 0.0276(4) Uani 1 1 d .
H8 H 0.6455 0.0987 0.4313 0.033 Uiso 1 1 calc R
C9 C 0.73269(13) 0.22306(11) 0.43163(7) 0.0252(3) Uani 1 1 d .
C10 C 0.72986(13) 0.30627(11) 0.39860(7) 0.0261(3) Uani 1 1 d .
H10 H 0.7910 0.3513 0.4105 0.031 Uiso 1 1 calc R
C11 C 0.64015(14) 0.32487(11) 0.34896(7) 0.0265(3) Uani 1 1 d .
C12 C 0.16578(15) 0.35204(13) 0.13585(8) 0.0368(4) Uani 1 1 d .
H12A H 0.0919 0.3493 0.1482 0.055 Uiso 1 1 calc R
H12B H 0.1615 0.3093 0.1024 0.055 Uiso 1 1 calc R
H12C H 0.1792 0.4169 0.1241 0.055 Uiso 1 1 calc R
C13 C 0.32690(17) 0.32779(16) 0.34935(8) 0.0463(5) Uani 1 1 d .
H13A H 0.2472 0.3506 0.3467 0.069 Uiso 1 1 calc R
H13B H 0.3835 0.3751 0.3695 0.069 Uiso 1 1 calc R
H13C H 0.3393 0.2684 0.3716 0.069 Uiso 1 1 calc R
C14 C 0.56787(16) 0.23217(15) 0.20524(8) 0.0426(5) Uani 1 1 d .
H14A H 0.5598 0.2372 0.1627 0.064 Uiso 1 1 calc R
H14B H 0.5796 0.1658 0.2173 0.064 Uiso 1 1 calc R
H14C H 0.6354 0.2696 0.2261 0.064 Uiso 1 1 calc R
C15 C 0.46224(16) 0.09710(13) 0.34204(8) 0.0408(5) Uani 1 1 d .
H15A H 0.4771 0.0450 0.3705 0.061 Uiso 1 1 calc R
H15B H 0.4653 0.0734 0.3031 0.061 Uiso 1 1 calc R
H15C H 0.3846 0.1239 0.3401 0.061 Uiso 1 1 calc R
C16 C 0.63966(17) 0.41777(12) 0.31718(8) 0.0398(4) Uani 1 1 d .
H16A H 0.5753 0.4573 0.3235 0.060 Uiso 1 1 calc R
H16B H 0.6290 0.4060 0.2749 0.060 Uiso 1 1 calc R
H16C H 0.7143 0.4504 0.3325 0.060 Uiso 1 1 calc R
C17 C 0.82202(14) 0.20547(11) 0.48562(7) 0.0279(4) Uani 1 1 d .
C18 C 0.82134(15) 0.12150(12) 0.51717(7) 0.0323(4) Uani 1 1 d .
C19 C 0.90415(15) 0.27491(12) 0.51176(7) 0.0307(4) Uani 1 1 d .
C20 C 0.63411(14) 0.16498(11) -0.05337(7) 0.0291(4) Uani 1 1 d .
H20 H 0.5756 0.1200 -0.0703 0.035 Uiso 1 1 calc R
C21 C 0.72728(14) 0.13733(11) -0.00860(7) 0.0277(4) Uani 1 1 d .
C22 C 0.81264(13) 0.20426(11) 0.01652(7) 0.0266(3) Uani 1 1 d .
C23 C 0.80063(14) 0.29771(11) -0.00488(7) 0.0296(4) Uani 1 1 d .
C24 C 0.70476(14) 0.32029(12) -0.05011(7) 0.0305(4) Uani 1 1 d .
H24 H 0.6955 0.3832 -0.0649 0.037 Uiso 1 1 calc R
C25 C 0.91328(13) 0.17570(11) 0.06560(7) 0.0255(3) Uani 1 1 d .
C26 C 0.90110(13) 0.17466(11) 0.12387(7) 0.0265(3) Uani 1 1 d .
C27 C 0.99346(14) 0.14483(11) 0.16872(7) 0.0273(3) Uani 1 1 d .
H27 H 0.9853 0.1467 0.2081 0.033 Uiso 1 1 calc R
C28 C 1.09860(13) 0.11201(11) 0.15800(7) 0.0254(3) Uani 1 1 d .
C29 C 1.10905(13) 0.11425(11) 0.09949(7) 0.0266(3) Uani 1 1 d .
H29 H 1.1800 0.0934 0.0910 0.032 Uiso 1 1 calc R
C30 C 1.01918(13) 0.14582(11) 0.05369(7) 0.0262(3) Uani 1 1 d .
C31 C 0.73279(16) 0.03654(12) 0.01238(8) 0.0372(4) Uani 1 1 d .
H31A H 0.6770 -0.0018 -0.0162 0.056 Uiso 1 1 calc R
H31B H 0.7128 0.0339 0.0507 0.056 Uiso 1 1 calc R
H31C H 0.8122 0.0119 0.0163 0.056 Uiso 1 1 calc R
C32 C 0.88792(16) 0.37333(12) 0.02024(9) 0.0414(5) Uani 1 1 d .
H32A H 0.8654 0.4325 -0.0013 0.062 Uiso 1 1 calc R
H32B H 0.9658 0.3541 0.0165 0.062 Uiso 1 1 calc R
H32C H 0.8895 0.3828 0.0619 0.062 Uiso 1 1 calc R
C33 C 0.52245(15) 0.28047(13) -0.12144(8) 0.0377(4) Uani 1 1 d .
H33A H 0.5059 0.2295 -0.1507 0.057 Uiso 1 1 calc R
H33B H 0.5399 0.3388 -0.1403 0.057 Uiso 1 1 calc R
H33C H 0.4540 0.2905 -0.1052 0.057 Uiso 1 1 calc R
C34 C 0.78746(15) 0.20334(13) 0.13813(8) 0.0356(4) Uani 1 1 d .
H34A H 0.7285 0.1541 0.1246 0.053 Uiso 1 1 calc R
H34B H 0.7601 0.2631 0.1183 0.053 Uiso 1 1 calc R
H34C H 0.8000 0.2114 0.1808 0.053 Uiso 1 1 calc R
C35 C 1.03398(15) 0.14505(13) -0.00844(7) 0.0341(4) Uani 1 1 d .
H35A H 1.1173 0.1388 -0.0078 0.051 Uiso 1 1 calc R
H35B H 1.0037 0.2043 -0.0281 0.051 Uiso 1 1 calc R
H35C H 0.9906 0.0916 -0.0299 0.051 Uiso 1 1 calc R
C36 C 1.19219(14) 0.07659(11) 0.20576(7) 0.0286(4) Uani 1 1 d .
C37 C 1.17330(15) 0.06452(12) 0.26269(8) 0.0333(4) Uani 1 1 d .
C38 C 1.29905(15) 0.04766(12) 0.19546(7) 0.0325(4) Uani 1 1 d .
C39 C 0.7070(2) 0.56163(16) 0.19916(9) 0.0562(6) Uani 1 1 d .
H39A H 0.7687 0.5510 0.2351 0.084 Uiso 1 1 calc R
H39B H 0.6304 0.5606 0.2088 0.084 Uiso 1 1 calc R
H39C H 0.7188 0.6233 0.1823 0.084 Uiso 1 1 calc R
C40 C 0.7116(2) 0.48636(15) 0.15592(10) 0.0540(6) Uani 1 1 d .
C41 C 0.6114(2) 0.47819(18) 0.10272(11) 0.0713(7) Uani 1 1 d .
H41A H 0.6252 0.4250 0.0784 0.107 Uiso 1 1 calc R
H41B H 0.6046 0.5368 0.0798 0.107 Uiso 1 1 calc R
H41C H 0.5386 0.4674 0.1152 0.107 Uiso 1 1 calc R
H01 H 0.514(2) 0.0174(19) 0.1376(12) 0.089(4) Uiso 1 1 d .
H02 H 0.530(2) 0.053(2) 0.0850(12) 0.089(4) Uiso 1 1 d .
H03 H 0.486(2) 0.920(2) 0.2176(12) 0.089(4) Uiso 1 1 d .
H04 H 0.585(2) 0.8877(19) 0.2751(12) 0.089(4) Uiso 1 1 d .

loop_
_atom_site_aniso_label
_atom_site_aniso_U_11
_atom_site_aniso_U_22
_atom_site_aniso_U_33
_atom_site_aniso_U_23
_atom_site_aniso_U_13
_atom_site_aniso_U_12
O1 0.0429(8) 0.0426(8) 0.0470(8) 0.0030(6) 0.0151(7) 0.0046(6)
O2 0.0500(9) 0.0533(9) 0.0702(11) 0.0063(8) 0.0027(8) -0.0036(8)
O3 0.0767(12) 0.0522(10) 0.1008(14) -0.0030(9) -0.0192(11) 0.0149(9)
N1 0.0278(7) 0.0265(7) 0.0274(7) 0.0024(5) 0.0011(6) 0.0005(6)
N2 0.0392(9) 0.0477(10) 0.0391(9) -0.0040(7) -0.0003(7) -0.0095(8)
N3 0.0564(11) 0.0402(9) 0.0369(9) 0.0080(7) -0.0037(8) -0.0025(8)
N4 0.0251(7) 0.0313(7) 0.0294(7) 0.0002(6) 0.0051(6) 0.0025(6)
N5 0.0496(10) 0.0658(11) 0.0318(9) 0.0083(8) 0.0118(8) 0.0161(9)
N6 0.0341(9) 0.0584(11) 0.0396(9) 0.0053(8) 0.0088(7) 0.0091(8)
C1 0.0264(8) 0.0345(9) 0.0301(9) 0.0021(7) 0.0066(7) 0.0031(7)
C2 0.0275(8) 0.0320(9) 0.0275(8) 0.0016(7) 0.0069(7) 0.0031(7)
C3 0.0262(8) 0.0241(8) 0.0246(8) 0.0021(6) 0.0036(6) 0.0001(6)
C4 0.0294(9) 0.0317(9) 0.0275(8) 0.0015(7) 0.0077(7) 0.0030(7)
C5 0.0336(9) 0.0354(9) 0.0255(8) 0.0010(7) 0.0068(7) 0.0021(7)
C6 0.0247(8) 0.0278(8) 0.0249(8) 0.0012(6) 0.0054(6) 0.0026(6)
C7 0.0276(8) 0.0278(8) 0.0271(8) 0.0017(7) 0.0036(7) -0.0007(7)
C8 0.0293(8) 0.0243(8) 0.0276(8) 0.0036(6) 0.0039(7) 0.0009(7)
C9 0.0253(8) 0.0264(8) 0.0235(8) -0.0014(6) 0.0053(6) 0.0028(6)
C10 0.0245(8) 0.0243(8) 0.0297(8) -0.0021(6) 0.0068(7) -0.0019(6)
C11 0.0264(8) 0.0258(8) 0.0276(8) 0.0016(6) 0.0070(7) 0.0029(6)
C12 0.0347(10) 0.0373(10) 0.0316(9) 0.0040(7) -0.0055(8) 0.0040(8)
C13 0.0416(11) 0.0689(14) 0.0307(10) 0.0066(9) 0.0132(9) 0.0159(10)
C14 0.0339(10) 0.0603(13) 0.0354(10) -0.0006(9) 0.0115(8) 0.0123(9)
C15 0.0413(10) 0.0336(10) 0.0404(10) 0.0059(8) -0.0042(8) -0.0101(8)
C16 0.0437(11) 0.0291(9) 0.0416(11) 0.0072(8) 0.0005(9) -0.0040(8)
C17 0.0278(8) 0.0278(8) 0.0257(8) 0.0006(6) 0.0016(7) 0.0010(7)
C18 0.0329(9) 0.0339(9) 0.0261(9) -0.0011(7) -0.0008(7) 0.0022(7)
C19 0.0294(9) 0.0363(9) 0.0250(8) 0.0009(7) 0.0038(7) 0.0037(7)
C20 0.0270(8) 0.0298(9) 0.0314(9) -0.0033(7) 0.0085(7) -0.0017(7)
C21 0.0275(8) 0.0271(8) 0.0299(9) -0.0013(7) 0.0095(7) 0.0017(7)
C22 0.0258(8) 0.0287(8) 0.0267(8) -0.0001(6) 0.0091(7) 0.0034(7)
C23 0.0290(9) 0.0265(8) 0.0325(9) -0.0003(7) 0.0057(7) 0.0017(7)
C24 0.0301(9) 0.0259(8) 0.0346(9) 0.0013(7) 0.0059(7) 0.0021(7)
C25 0.0245(8) 0.0252(8) 0.0265(8) -0.0002(6) 0.0054(7) 0.0009(6)
C26 0.0272(8) 0.0239(8) 0.0300(9) -0.0009(6) 0.0098(7) 0.0014(6)
C27 0.0299(8) 0.0283(8) 0.0253(8) -0.0005(6) 0.0095(7) -0.0009(7)
C28 0.0258(8) 0.0234(8) 0.0269(8) 0.0007(6) 0.0061(6) -0.0009(6)
C29 0.0231(8) 0.0286(8) 0.0292(9) 0.0003(6) 0.0087(7) 0.0026(6)
C30 0.0274(8) 0.0254(8) 0.0267(8) 0.0015(6) 0.0082(7) 0.0011(7)
C31 0.0379(10) 0.0291(9) 0.0437(11) 0.0021(8) 0.0078(8) -0.0011(8)
C32 0.0376(10) 0.0304(9) 0.0487(11) 0.0020(8) -0.0045(9) -0.0003(8)
C33 0.0278(9) 0.0441(11) 0.0363(10) 0.0057(8) -0.0019(8) 0.0017(8)
C34 0.0300(9) 0.0405(10) 0.0380(10) -0.0025(8) 0.0116(8) 0.0051(8)
C35 0.0333(9) 0.0425(10) 0.0277(9) 0.0056(7) 0.0097(7) 0.0077(8)
C36 0.0277(8) 0.0315(9) 0.0261(8) 0.0019(7) 0.0056(7) 0.0038(7)
C37 0.0291(9) 0.0378(10) 0.0299(9) 0.0014(7) 0.0013(7) 0.0069(7)
C38 0.0311(9) 0.0365(9) 0.0268(9) 0.0032(7) 0.0008(7) 0.0026(8)
C39 0.0615(14) 0.0542(13) 0.0486(13) 0.0115(10) 0.0050(11) -0.0092(11)
C40 0.0517(13) 0.0378(11) 0.0623(14) 0.0117(10) -0.0060(11) -0.0052(10)
C41 0.0677(16) 0.0646(15) 0.0661(16) -0.0043(12) -0.0141(13) -0.0015(13)

loop_
_atom_type_symbol
_atom_type_description
_atom_type_scat_dispersion_real
_atom_type_scat_dispersion_imag
_atom_type_scat_source
C C 0.0033 0.0016 'International Tables Vol C Tables 4.2.6.8 and 6.1.1.4'
H H 0.0000 0.0000 'International Tables Vol C Tables 4.2.6.8 and 6.1.1.4'
N N 0.0061 0.0033 'International Tables Vol C Tables 4.2.6.8 and 6.1.1.4'
O O 0.0106 0.0060 'International Tables Vol C Tables 4.2.6.8 and 6.1.1.4'

loop_
_geom_angle_atom_site_label_1
_geom_angle_atom_site_label_2
_geom_angle_atom_site_label_3
_geom_angle
H01 O1 H02 102(2)
H03 O2 H04 107(2)
C5 N1 C1 120.50(14)
C5 N1 C12 120.00(14)
C1 N1 C12 119.43(14)
C20 N4 C24 121.17(14)
C20 N4 C33 119.13(14)
C24 N4 C33 119.69(14)
N1 C1 C2 121.57(15)
N1 C1 H1 119.2
C2 C1 H1 119.2
C1 C2 C3 118.88(15)
C1 C2 C13 118.88(15)
C3 C2 C13 122.22(15)
C4 C3 C2 118.47(14)
C4 C3 C6 121.84(14)
C2 C3 C6 119.68(14)
C5 C4 C3 118.99(15)
C5 C4 C14 118.80(15)
C3 C4 C14 122.21(15)
N1 C5 C4 121.56(15)
N1 C5 H5 119.2
C4 C5 H5 119.2
C7 C6 C11 119.27(14)
C7 C6 C3 120.29(14)
C11 C6 C3 120.39(14)
C8 C7 C6 119.55(15)
C8 C7 C15 118.80(14)
C6 C7 C15 121.64(14)
C7 C8 C9 122.57(15)
C7 C8 H8 118.7
C9 C8 H8 118.7
C8 C9 C10 116.89(14)
C8 C9 C17 120.63(14)
C10 C9 C17 122.47(14)
C11 C10 C9 121.98(14)
C11 C10 H10 119.0
C9 C10 H10 119.0
C10 C11 C6 119.66(14)
C10 C11 C16 119.15(14)
C6 C11 C16 121.18(14)
N1 C12 H12A 109.5
N1 C12 H12B 109.5
H12A C12 H12B 109.5
N1 C12 H12C 109.5
H12A C12 H12C 109.5
H12B C12 H12C 109.5
C2 C13 H13A 109.5
C2 C13 H13B 109.5
H13A C13 H13B 109.5
C2 C13 H13C 109.5
H13A C13 H13C 109.5
H13B C13 H13C 109.5
C4 C14 H14A 109.5
C4 C14 H14B 109.5
H14A C14 H14B 109.5
C4 C14 H14C 109.5
H14A C14 H14C 109.5
H14B C14 H14C 109.5
C7 C15 H15A 109.5
C7 C15 H15B 109.5
H15A C15 H15B 109.5
C7 C15 H15C 109.5
H15A C15 H15C 109.5
H15B C15 H15C 109.5
C11 C16 H16A 109.5
C11 C16 H16B 109.5
H16A C16 H16B 109.5
C11 C16 H16C 109.5
H16A C16 H16C 109.5
H16B C16 H16C 109.5
C18 C17 C19 116.95(14)
C18 C17 C9 120.50(14)
C19 C17 C9 122.19(14)
N3 C18 C17 178.15(19)
N2 C19 C17 179.64(19)
N4 C20 C21 121.21(15)
N4 C20 H20 119.4
C21 C20 H20 119.4
C20 C21 C22 119.03(15)
C20 C21 C31 118.74(15)
C22 C21 C31 122.22(15)
C21 C22 C23 118.97(15)
C21 C22 C25 119.66(14)
C23 C22 C25 121.36(14)
C24 C23 C22 118.77(15)
C24 C23 C32 119.28(15)
C22 C23 C32 121.94(15)
N4 C24 C23 120.84(15)
N4 C24 H24 119.6
C23 C24 H24 119.6
C26 C25 C30 119.50(14)
C26 C25 C22 120.09(13)
C30 C25 C22 120.36(14)
C27 C26 C25 119.62(14)
C27 C26 C34 119.35(14)
C25 C26 C34 121.01(14)
C26 C27 C28 122.15(15)
C26 C27 H27 118.9
C28 C27 H27 118.9
C27 C28 C29 117.18(14)
C27 C28 C36 120.94(14)
C29 C28 C36 121.88(14)
C30 C29 C28 122.08(14)
C30 C29 H29 119.0
C28 C29 H29 119.0
C29 C30 C25 119.42(14)
C29 C30 C35 119.99(14)
C25 C30 C35 120.56(14)
C21 C31 H31A 109.5
C21 C31 H31B 109.5
H31A C31 H31B 109.5
C21 C31 H31C 109.5
H31A C31 H31C 109.5
H31B C31 H31C 109.5
C23 C32 H32A 109.5
C23 C32 H32B 109.5
H32A C32 H32B 109.5
C23 C32 H32C 109.5
H32A C32 H32C 109.5
H32B C32 H32C 109.5
N4 C33 H33A 109.5
N4 C33 H33B 109.5
H33A C33 H33B 109.5
N4 C33 H33C 109.5
H33A C33 H33C 109.5
H33B C33 H33C 109.5
C26 C34 H34A 109.5
C26 C34 H34B 109.5
H34A C34 H34B 109.5
C26 C34 H34C 109.5
H34A C34 H34C 109.5
H34B C34 H34C 109.5
C30 C35 H35A 109.5
C30 C35 H35B 109.5
H35A C35 H35B 109.5
C30 C35 H35C 109.5
H35A C35 H35C 109.5
H35B C35 H35C 109.5
C38 C36 C37 118.71(14)
C38 C36 C28 120.92(14)
C37 C36 C28 120.22(14)
N5 C37 C36 178.02(19)
N6 C38 C36 178.43(18)
C40 C39 H39A 109.5
C40 C39 H39B 109.5
H39A C39 H39B 109.5
C40 C39 H39C 109.5
H39A C39 H39C 109.5
H39B C39 H39C 109.5
O3 C40 C39 121.8(2)
O3 C40 C41 120.0(2)
C39 C40 C41 118.2(2)
C40 C41 H41A 109.5
C40 C41 H41B 109.5
H41A C41 H41B 109.5
C40 C41 H41C 109.5
H41A C41 H41C 109.5
H41B C41 H41C 109.5

loop_
_geom_bond_atom_site_label_1
_geom_bond_atom_site_label_2
_geom_bond_distance
O1 H01 0.88(3)
O1 H02 0.90(3)
O2 H03 1.04(3)
O2 H04 0.97(3)
O3 C40 1.224(3)
N1 C5 1.338(2)
N1 C1 1.340(2)
N1 C12 1.482(2)
N2 C19 1.158(2)
N3 C18 1.156(2)
N4 C20 1.342(2)
N4 C24 1.347(2)
N4 C33 1.478(2)
N5 C37 1.154(2)
N6 C38 1.152(2)
C1 C2 1.378(2)
C1 H1 0.9500
C2 C3 1.404(2)
C2 C13 1.497(2)
C3 C4 1.404(2)
C3 C6 1.501(2)
C4 C5 1.377(2)
C4 C14 1.500(2)
C5 H5 0.9500
C6 C7 1.404(2)
C6 C11 1.407(2)
C7 C8 1.385(2)
C7 C15 1.507(2)
C8 C9 1.400(2)
C8 H8 0.9500
C9 C10 1.403(2)
C9 C17 1.456(2)
C10 C11 1.392(2)
C10 H10 0.9500
C11 C16 1.508(2)
C12 H12A 0.9800
C12 H12B 0.9800
C12 H12C 0.9800
C13 H13A 0.9800
C13 H13B 0.9800
C13 H13C 0.9800
C14 H14A 0.9800
C14 H14B 0.9800
C14 H14C 0.9800
C15 H15A 0.9800
C15 H15B 0.9800
C15 H15C 0.9800
C16 H16A 0.9800
C16 H16B 0.9800
C16 H16C 0.9800
C17 C18 1.399(2)
C17 C19 1.409(2)
C20 C21 1.377(2)
C20 H20 0.9500
C21 C22 1.401(2)
C21 C31 1.503(2)
C22 C23 1.408(2)
C22 C25 1.492(2)
C23 C24 1.384(2)
C23 C32 1.500(2)
C24 H24 0.9500
C25 C26 1.404(2)
C25 C30 1.406(2)
C26 C27 1.381(2)
C26 C34 1.509(2)
C27 C28 1.399(2)
C27 H27 0.9500
C28 C29 1.403(2)
C28 C36 1.455(2)
C29 C30 1.384(2)
C29 H29 0.9500
C30 C35 1.505(2)
C31 H31A 0.9800
C31 H31B 0.9800
C31 H31C 0.9800
C32 H32A 0.9800
C32 H32B 0.9800
C32 H32C 0.9800
C33 H33A 0.9800
C33 H33B 0.9800
C33 H33C 0.9800
C34 H34A 0.9800
C34 H34B 0.9800
C34 H34C 0.9800
C35 H35A 0.9800
C35 H35B 0.9800
C35 H35C 0.9800
C36 C38 1.397(2)
C36 C37 1.412(2)
C39 C40 1.478(3)
C39 H39A 0.9800
C39 H39B 0.9800
C39 H39C 0.9800
C40 C41 1.498(3)
C41 H41A 0.9800
C41 H41B 0.9800
C41 H41C 0.9800

loop_
_geom_torsion_atom_site_label_1
_geom_torsion_atom_site_label_2
_geom_torsion_atom_site_label_3
_geom_torsion_atom_site_label_4
_geom_torsion
C5 N1 C1 C2 1.7(2)
C12 N1 C1 C2 -175.30(15)
N1 C1 C2 C3 -1.8(2)
N1 C1 C2 C13 176.33(16)
C1 C2 C3 C4 0.5(2)
C13 C2 C3 C4 -177.60(16)
C1 C2 C3 C6 179.37(14)
C13 C2 C3 C6 1.3(2)
C2 C3 C4 C5 0.9(2)
C6 C3 C4 C5 -177.93(15)
C2 C3 C4 C14 -178.27(16)
C6 C3 C4 C14 2.9(2)
C1 N1 C5 C4 -0.2(2)
C12 N1 C5 C4 176.79(15)
C3 C4 C5 N1 -1.1(2)
C14 C4 C5 N1 178.11(16)
C4 C3 C6 C7 -101.92(19)
C2 C3 C6 C7 79.2(2)
C4 C3 C6 C11 80.6(2)
C2 C3 C6 C11 -98.25(18)
C11 C6 C7 C8 1.6(2)
C3 C6 C7 C8 -175.96(14)
C11 C6 C7 C15 -178.45(16)
C3 C6 C7 C15 4.0(2)
C6 C7 C8 C9 0.2(2)
C15 C7 C8 C9 -179.83(16)
C7 C8 C9 C10 -2.5(2)
C7 C8 C9 C17 176.83(15)
C8 C9 C10 C11 3.2(2)
C17 C9 C10 C11 -176.13(15)
C9 C10 C11 C6 -1.6(2)
C9 C10 C11 C16 177.18(15)
C7 C6 C11 C10 -0.9(2)
C3 C6 C11 C10 176.64(14)
C7 C6 C11 C16 -179.59(15)
C3 C6 C11 C16 -2.1(2)
C8 C9 C17 C18 0.7(2)
C10 C9 C17 C18 179.93(15)
C8 C9 C17 C19 -172.31(15)
C10 C9 C17 C19 7.0(2)
C19 C17 C18 N3 163(6)
C9 C17 C18 N3 -11(6)
C18 C17 C19 N2 -47(63)
C9 C17 C19 N2 126(59)
C24 N4 C20 C21 -0.7(2)
C33 N4 C20 C21 -179.75(15)
N4 C20 C21 C22 0.5(2)
N4 C20 C21 C31 179.48(15)
C20 C21 C22 C23 -0.1(2)
C31 C21 C22 C23 -179.05(15)
C20 C21 C22 C25 179.20(14)
C31 C21 C22 C25 0.3(2)
C21 C22 C23 C24 0.0(2)
C25 C22 C23 C24 -179.35(14)
C21 C22 C23 C32 179.41(16)
C25 C22 C23 C32 0.1(2)
C20 N4 C24 C23 0.6(2)
C33 N4 C24 C23 179.58(15)
C22 C23 C24 N4 -0.2(2)
C32 C23 C24 N4 -179.64(16)
C21 C22 C25 C26 -83.96(19)
C23 C22 C25 C26 95.35(19)
C21 C22 C25 C30 93.33(18)
C23 C22 C25 C30 -87.36(19)
C30 C25 C26 C27 0.4(2)
C22 C25 C26 C27 177.67(14)
C30 C25 C26 C34 -178.09(15)
C22 C25 C26 C34 -0.8(2)
C25 C26 C27 C28 -2.3(2)
C34 C26 C27 C28 176.13(15)
C26 C27 C28 C29 2.7(2)
C26 C27 C28 C36 -176.89(15)
C27 C28 C29 C30 -1.1(2)
C36 C28 C29 C30 178.45(15)
C28 C29 C30 C25 -0.8(2)
C28 C29 C30 C35 -178.83(15)
C26 C25 C30 C29 1.2(2)
C22 C25 C30 C29 -176.15(14)
C26 C25 C30 C35 179.21(15)
C22 C25 C30 C35 1.9(2)
C27 C28 C36 C38 -177.20(15)
C29 C28 C36 C38 3.2(2)
C27 C28 C36 C37 7.4(2)
C29 C28 C36 C37 -172.18(15)
C38 C36 C37 N5 -154(6)
C28 C36 C37 N5 21(6)
C37 C36 C38 N6 164(7)
C28 C36 C38 N6 -12(7)
